data_2007841
loop_
_publ_author_name
'Kuhl, Alexander'
'Sch\"urmann, Markus'
'Preut, Hans'
'Kreiser, Wolfgang'

_publ_section_title 13,13-Ethylenedithio-3-mesyloxy-18-nor-13,17-secoestra-1,3,5(10)-triene-17-nitrile
_journal_issue 11
_journal_name_full 'Acta Crystallographica Section C'
_journal_page_first 1714
_journal_page_last 1716
_journal_paper_doi 10.1107/S0108270198005472
_journal_volume 54
_journal_year 1998
_chemical_formula_sum 'C20 H25 N O3 S3'
_chemical_formula_weight 423.59
_chemical_name_systematic
;
 ?
;
_space_group_IT_number 19
_symmetry_cell_setting orthorhombic
_symmetry_space_group_name_Hall 'P 2ac 2ab'
_symmetry_space_group_name_H-M 'P 21 21 21'
_cell_angle_alpha 90.00
_cell_angle_beta 90.00
_cell_angle_gamma 90.00
_cell_formula_units_Z 4
_cell_length_a 7.055(2)
_cell_length_b 12.531(2)
_cell_length_c 24.464(2)
_cell_measurement_reflns_used 25
_cell_measurement_temperature 291.0(10)
_cell_measurement_theta_max 10.31
_cell_measurement_theta_min 9.66
_cell_volume 2162.8(7)
_computing_cell_refinement 'Nonius MACH3 Argus software'
_computing_data_collection 'Nonius MACH3 Argus software'
_computing_data_reduction 'CORINC (Dr\"ager & Gattow, 1971)'
_computing_molecular_graphics 'SHELXTL-Plus (Sheldrick, 1991)'
_computing_publication_material 'SHELXL97 and PARST95 (Nardelli, 1995)'
_computing_structure_refinement 'SHELXL97 (Sheldrick, 1997)'
_computing_structure_solution 'SHELXS97 (Sheldrick, 1990)'
_diffrn_ambient_temperature 291.0(10)
_diffrn_measured_fraction_theta_full 0.999
_diffrn_measured_fraction_theta_max 0.999
_diffrn_measurement_device_type 'Nonius MACH3'
_diffrn_measurement_method \w/2\q
_diffrn_radiation_monochromator graphite
_diffrn_radiation_source 'fine-focus sealed tube'
_diffrn_radiation_type MoK\a
_diffrn_radiation_wavelength 0.71069
_diffrn_reflns_av_R_equivalents 0.016
_diffrn_reflns_av_sigmaI/netI 0.0942
_diffrn_reflns_limit_h_max 9
_diffrn_reflns_limit_h_min -1
_diffrn_reflns_limit_k_max 16
_diffrn_reflns_limit_k_min -1
_diffrn_reflns_limit_l_max 31
_diffrn_reflns_limit_l_min -1
_diffrn_reflns_number 3689
_diffrn_reflns_theta_full 27.47
_diffrn_reflns_theta_max 27.47
_diffrn_reflns_theta_min 2.33
_diffrn_standards_decay_% 1.3
_diffrn_standards_interval_time 60
_diffrn_standards_number 3
_exptl_absorpt_coefficient_mu 0.362
_exptl_absorpt_correction_T_max 0.971
_exptl_absorpt_correction_T_min 0.938
_exptl_absorpt_correction_type '\y scan'
_exptl_absorpt_process_details '(CORINC; Dr\"ager & Gattow, 1971)'
_exptl_crystal_colour colourless
_exptl_crystal_density_diffrn 1.301
_exptl_crystal_density_method 'not measured'
_exptl_crystal_description plate
_exptl_crystal_F_000 896
_exptl_crystal_size_max 0.30
_exptl_crystal_size_mid 0.15
_exptl_crystal_size_min 0.08
_refine_diff_density_max 0.233
_refine_diff_density_min -0.185
_refine_ls_extinction_method none
_refine_ls_goodness_of_fit_ref 1.148
_refine_ls_hydrogen_treatment 'H atoms constrained, only U's refined'
_refine_ls_matrix_type full
_refine_ls_number_parameters 244
_refine_ls_number_reflns 3465
_refine_ls_number_restraints 0
_refine_ls_restrained_S_all 1.148
_refine_ls_R_factor_all 0.149
_refine_ls_R_factor_gt 0.058
_refine_ls_shift/su_max 0.001
_refine_ls_shift/su_mean 0.000
_refine_ls_structure_factor_coef Fsqd
_refine_ls_weighting_details 'w = 1/[\s^2^(Fo^2^)+(0.0324P)^2^] where P = (Fo^2^+2Fc^2^)/3'
_refine_ls_weighting_scheme calc
_refine_ls_wR_factor_ref 0.109
_reflns_number_gt 1727
_reflns_number_total 3465
_reflns_threshold_expression I>2\s(I)
_cod_data_source_file na1360.cif
_cod_data_source_block na1360
_cod_depositor_comments
;
The following automatic conversions were performed:

'_refine_ls_weighting_scheme' value 'calc w =
1/[\s^2^(Fo^2^)+(0.0324P)^2^] where P = (Fo^2^+2Fc^2^)/3' was changed
to 'calc'. New tag '_refine_ls_weighting_details' was created. The
value of the new tag was set to 'w = 1/[\s^2^(Fo^2^)+(0.0324P)^2^]
where P = (Fo^2^+2Fc^2^)/3'.

Automatic conversion script
Id: cif_fix_values 3143 2015-03-26 13:38:13Z robertas 
;
_cod_original_cell_volume 2162.8(4)
_cod_database_code 2007841
_cod_database_fobs_code 2007841

loop_
_symmetry_equiv_pos_as_xyz
'x, y, z'
'-x+1/2, -y, z+1/2'
'-x, y+1/2, -z+1/2'
'x+1/2, -y+1/2, -z'

loop_
_atom_site_label
_atom_site_fract_x
_atom_site_fract_y
_atom_site_fract_z
_atom_site_U_iso_or_equiv
_atom_site_adp_type
_atom_site_calc_flag
_atom_site_refinement_flags
_atom_site_occupancy
_atom_site_disorder_assembly
_atom_site_disorder_group
_atom_site_type_symbol
C1 1.5517(7) 0.3272(3) 0.65023(19) 0.0573(13) Uani d . 1 . . C
H1 1.6082 0.3126 0.6837 0.069 Uiso calc R 1 . . H
C2 1.6371(8) 0.3979(4) 0.6156(2) 0.0648(14) Uani d . 1 . . C
H2 1.7482 0.4324 0.6260 0.078 Uiso calc R 1 . . H
C3 1.5601(8) 0.4169(4) 0.5672(2) 0.0621(15) Uani d . 1 . . C
C4 1.3935(8) 0.3716(4) 0.55038(17) 0.0571(12) Uani d . 1 . . C
H4 1.3421 0.3884 0.5164 0.068 Uiso calc R 1 . . H
C5 1.3013(7) 0.2992(3) 0.58547(17) 0.0526(12) Uani d . 1 . . C
C6 1.1156(8) 0.2507(4) 0.56759(16) 0.0700(15) Uani d . 1 . . C
H6A 1.1238 0.2321 0.5292 0.084 Uiso calc R 1 . . H
H6B 1.0158 0.3034 0.5716 0.084 Uiso calc R 1 . . H
C7 1.0633(7) 0.1517(4) 0.60020(16) 0.0593(13) Uani d . 1 . . C
H7A 1.1456 0.0931 0.5898 0.071 Uiso calc R 1 . . H
H7B 0.9337 0.1313 0.5920 0.071 Uiso calc R 1 . . H
C8 1.0832(6) 0.1728(3) 0.66155(14) 0.0455(11) Uani d . 1 . . C
H8 1.0124 0.2380 0.6702 0.055 Uiso calc R 1 . . H
C9 1.2941(6) 0.1937(3) 0.67392(16) 0.0449(11) Uani d . 1 . . C
H9 1.3605 0.1265 0.6664 0.054 Uiso calc R 1 . . H
C10 1.3807(7) 0.2758(3) 0.63667(16) 0.0461(10) Uani d . 1 . . C
C11 1.3224(6) 0.2163(3) 0.73498(15) 0.0513(11) Uani d . 1 . . C
H11A 1.4567 0.2240 0.7426 0.062 Uiso calc R 1 . . H
H11B 1.2603 0.2829 0.7444 0.062 Uiso calc R 1 . . H
C12 1.2419(7) 0.1270(4) 0.76962(17) 0.0549(13) Uani d . 1 . . C
H12A 1.2578 0.1448 0.8079 0.066 Uiso calc R 1 . . H
H12B 1.3122 0.0620 0.7625 0.066 Uiso calc R 1 . . H
C13 1.0300(6) 0.1073(3) 0.75794(16) 0.0469(11) Uani d . 1 . . C
C14 1.0035(6) 0.0825(3) 0.69660(16) 0.0435(11) Uani d . 1 . . C
H14 1.0787 0.0186 0.6886 0.052 Uiso calc R 1 . . H
C15 0.7962(7) 0.0556(3) 0.68340(18) 0.0542(12) Uani d . 1 . . C
H15A 0.7243 0.0525 0.7172 0.065 Uiso calc R 1 . . H
H15B 0.7429 0.1121 0.6611 0.065 Uiso calc R 1 . . H
C16 0.7762(7) -0.0505(4) 0.6532(2) 0.0615(13) Uani d . 1 . . C
H16A 0.8389 -0.0458 0.6180 0.074 Uiso calc R 1 . . H
H16B 0.8373 -0.1065 0.6742 0.074 Uiso calc R 1 . . H
C17 0.5745(10) -0.0773(4) 0.6451(2) 0.0769(18) Uani d . 1 . . C
N1 0.4198(9) -0.0924(4) 0.6397(3) 0.114(2) Uani d . 1 . . N
S1 0.88712(18) 0.22236(8) 0.77888(4) 0.0508(3) Uani d . 1 . . S
C1" 0.8170(11) 0.1714(5) 0.8436(2) 0.113(3) Uani d . 1 . . C
H1"A 0.9049 0.1971 0.8711 0.135 Uiso calc R 1 . . H
H1"B 0.6926 0.1995 0.8525 0.135 Uiso calc R 1 . . H
C2" 0.8104(12) 0.0630(4) 0.8463(3) 0.123(3) Uani d . 1 . . C
H2"A 0.6797 0.0410 0.8413 0.148 Uiso calc R 1 . . H
H2"B 0.8481 0.0416 0.8828 0.148 Uiso calc R 1 . . H
S2 0.95051(19) -0.00740(9) 0.79933(5) 0.0630(4) Uani d . 1 . . S
C1' 1.7528(18) 0.6504(6) 0.4819(3) 0.254(7) Uani d . 1 . . C
H1'A 1.7371 0.6117 0.4483 0.305 Uiso calc R 1 . . H
H1'B 1.8802 0.6416 0.4949 0.305 Uiso calc R 1 . . H
H1'C 1.7283 0.7247 0.4757 0.305 Uiso calc R 1 . . H
S3 1.6043(4) 0.60455(14) 0.52756(8) 0.1157(8) Uani d . 1 . . S
O1 1.6535(5) 0.4844(3) 0.52869(13) 0.0840(11) Uani d . 1 . . O
O2 1.4234(13) 0.6101(5) 0.5011(4) 0.245(4) Uani d . 1 . . O
O3 1.6087(14) 0.6512(3) 0.57634(18) 0.199(4) Uani d . 1 . . O

loop_
_atom_site_aniso_label
_atom_site_aniso_U_11
_atom_site_aniso_U_22
_atom_site_aniso_U_33
_atom_site_aniso_U_12
_atom_site_aniso_U_13
_atom_site_aniso_U_23
C1 0.049(3) 0.063(3) 0.060(3) -0.003(3) 0.004(3) -0.003(3)
C2 0.044(3) 0.074(3) 0.076(3) -0.009(3) 0.010(3) -0.008(3)
C3 0.067(4) 0.063(3) 0.057(3) -0.018(3) 0.022(3) -0.011(3)
C4 0.066(3) 0.064(3) 0.041(2) 0.002(3) 0.012(3) -0.006(2)
C5 0.055(3) 0.056(3) 0.047(3) 0.001(3) 0.005(2) -0.011(2)
C6 0.067(3) 0.094(4) 0.048(2) -0.030(3) -0.007(3) -0.002(3)
C7 0.051(3) 0.071(3) 0.056(3) -0.021(3) -0.003(3) -0.010(3)
C8 0.041(3) 0.051(2) 0.045(2) -0.002(2) -0.005(2) -0.007(2)
C9 0.036(3) 0.042(2) 0.056(3) 0.001(2) -0.008(2) -0.008(2)
C10 0.038(3) 0.048(2) 0.052(2) 0.002(3) 0.001(2) -0.007(2)
C11 0.034(2) 0.068(3) 0.052(2) -0.007(3) -0.008(2) 0.002(3)
C12 0.044(3) 0.065(3) 0.056(3) 0.006(3) -0.011(3) 0.001(3)
C13 0.044(3) 0.050(2) 0.047(2) -0.002(3) -0.004(2) 0.008(2)
C14 0.028(3) 0.044(2) 0.058(3) 0.001(2) -0.004(2) -0.009(2)
C15 0.046(3) 0.055(3) 0.061(3) -0.005(3) -0.008(3) -0.002(2)
C16 0.054(3) 0.055(3) 0.075(3) -0.009(3) -0.014(3) -0.003(3)
C17 0.085(5) 0.051(3) 0.095(4) -0.008(4) -0.024(4) -0.013(3)
N1 0.069(4) 0.088(4) 0.184(6) -0.016(4) -0.026(4) -0.030(4)
S1 0.0502(7) 0.0484(6) 0.0538(6) 0.0034(7) 0.0001(7) -0.0015(6)
C1" 0.166(8) 0.085(4) 0.087(4) 0.026(5) 0.044(5) 0.021(3)
C2" 0.190(9) 0.068(4) 0.113(5) -0.001(5) 0.078(5) 0.013(4)
S2 0.0661(9) 0.0509(6) 0.0720(8) -0.0015(7) 0.0020(7) 0.0140(6)
C1' 0.439(18) 0.147(7) 0.176(8) -0.135(10) 0.200(11) -0.034(6)
S3 0.182(2) 0.0715(11) 0.0940(12) -0.0148(16) 0.0345(15) 0.0148(10)
O1 0.101(3) 0.077(2) 0.074(2) -0.019(2) 0.037(2) -0.005(2)
O2 0.235(9) 0.116(5) 0.383(11) 0.022(6) -0.087(9) 0.065(6)
O3 0.422(12) 0.080(3) 0.095(3) -0.021(5) 0.071(5) -0.023(3)

loop_
_atom_type_symbol
_atom_type_description
_atom_type_scat_dispersion_real
_atom_type_scat_dispersion_imag
_atom_type_scat_source
C C 0.0033 0.0016 'International Tables Vol C Tables 4.2.6.8 and 6.1.1.4'
H H 0.0000 0.0000 'International Tables Vol C Tables 4.2.6.8 and 6.1.1.4'
N N 0.0061 0.0033 'International Tables Vol C Tables 4.2.6.8 and 6.1.1.4'
O O 0.0106 0.0060 'International Tables Vol C Tables 4.2.6.8 and 6.1.1.4'
S S 0.1246 0.1234 'International Tables Vol C Tables 4.2.6.8 and 6.1.1.4'

loop_
_geom_angle_atom_site_label_1
_geom_angle_atom_site_label_2
_geom_angle_atom_site_label_3
_geom_angle
_geom_angle_publ_flag
C2 C1 C10 122.0(5) ?
C2 C1 H1 119.0 ?
C10 C1 H1 119.0 ?
C3 C2 C1 119.4(5) ?
C3 C2 H2 120.3 ?
C1 C2 H2 120.3 ?
C2 C3 C4 123.1(5) ?
C2 C3 O1 120.5(5) ?
C4 C3 O1 116.4(5) ?
C3 C4 C5 118.7(4) ?
C3 C4 H4 120.6 ?
C5 C4 H4 120.6 ?
C10 C5 C4 119.7(4) ?
C10 C5 C6 121.4(4) ?
C4 C5 C6 118.9(4) ?
C5 C6 C7 112.8(4) ?
C5 C6 H6A 109.0 ?
C7 C6 H6A 109.0 ?
C5 C6 H6B 109.0 ?
C7 C6 H6B 109.0 ?
H6A C6 H6B 107.8 ?
C6 C7 C8 110.5(3) ?
C6 C7 H7A 109.5 ?
C8 C7 H7A 109.5 ?
C6 C7 H7B 109.5 ?
C8 C7 H7B 109.5 ?
H7A C7 H7B 108.1 ?
C14 C8 C7 112.8(3) ?
C14 C8 C9 111.8(3) ?
C7 C8 C9 108.1(4) ?
C14 C8 H8 108.0 ?
C7 C8 H8 108.0 ?
C9 C8 H8 108.0 ?
C10 C9 C11 114.2(3) ?
C10 C9 C8 112.9(4) ?
C11 C9 C8 110.4(3) ?
C10 C9 H9 106.2 ?
C11 C9 H9 106.2 ?
C8 C9 H9 106.2 ?
C5 C10 C1 117.2(4) y
C5 C10 C9 121.5(4) ?
C1 C10 C9 121.2(4) ?
C12 C11 C9 111.0(3) ?
C12 C11 H11A 109.4 ?
C9 C11 H11A 109.4 ?
C12 C11 H11B 109.4 ?
C9 C11 H11B 109.4 ?
H11A C11 H11B 108.0 ?
C11 C12 C13 112.2(4) ?
C11 C12 H12A 109.2 ?
C13 C12 H12A 109.2 ?
C11 C12 H12B 109.2 ?
C13 C12 H12B 109.2 ?
H12A C12 H12B 107.9 ?
C12 C13 C14 109.2(3) ?
C12 C13 S1 110.8(3) ?
C14 C13 S1 111.3(3) ?
C12 C13 S2 108.5(3) ?
C14 C13 S2 109.8(3) ?
S1 C13 S2 107.0(2) ?
C8 C14 C15 113.3(4) ?
C8 C14 C13 110.6(3) ?
C15 C14 C13 111.3(4) ?
C8 C14 H14 107.1 ?
C15 C14 H14 107.1 ?
C13 C14 H14 107.1 ?
C16 C15 C14 112.3(4) ?
C16 C15 H15A 109.1 ?
C14 C15 H15A 109.1 ?
C16 C15 H15B 109.1 ?
C14 C15 H15B 109.1 ?
H15A C15 H15B 107.9 ?
C17 C16 C15 110.6(4) ?
C17 C16 H16A 109.5 ?
C15 C16 H16A 109.5 ?
C17 C16 H16B 109.5 ?
C15 C16 H16B 109.5 ?
H16A C16 H16B 108.1 ?
N1 C17 C16 176.4(6) ?
C1" S1 C13 96.9(2) ?
C2" C1" S1 114.2(5) ?
C2" C1" H1"A 108.7 ?
S1 C1" H1"A 108.7 ?
C2" C1" H1"B 108.7 ?
S1 C1" H1"B 108.7 ?
H1"A C1" H1"B 107.6 ?
C1" C2" S2 116.9(5) ?
C1" C2" H2"A 108.1 ?
S2 C2" H2"A 108.1 ?
C1" C2" H2"B 108.1 ?
S2 C2" H2"B 108.1 ?
H2"A C2" H2"B 107.3 ?
C2" S2 C13 98.0(2) ?
S3 C1' H1'A 109.5 ?
S3 C1' H1'B 109.5 ?
H1'A C1' H1'B 109.5 ?
S3 C1' H1'C 109.5 ?
H1'A C1' H1'C 109.5 ?
H1'B C1' H1'C 109.5 ?
O3 S3 O2 113.9(6) ?
O3 S3 O1 114.0(3) ?
O2 S3 O1 104.8(3) ?
O3 S3 C1' 116.3(5) ?
O2 S3 C1' 104.2(6) ?
O1 S3 C1' 102.1(4) ?
C3 O1 S3 119.1(3) ?

loop_
_geom_bond_atom_site_label_1
_geom_bond_atom_site_label_2
_geom_bond_site_symmetry_2
_geom_bond_distance
_geom_bond_publ_flag
C1 C2 . 1.365(6) ?
C1 C10 . 1.408(6) ?
C1 H1 . 0.9300 ?
C2 C3 . 1.325(6) y
C2 H2 . 0.9300 ?
C3 C4 . 1.369(7) ?
C3 O1 . 1.427(5) ?
C4 C5 . 1.408(6) ?
C4 H4 . 0.9300 ?
C5 C10 . 1.403(5) ?
C5 C6 . 1.509(7) ?
C6 C7 . 1.521(6) ?
C6 H6A . 0.9700 ?
C6 H6B . 0.9700 ?
C7 C8 . 1.531(5) ?
C7 H7A . 0.9700 ?
C7 H7B . 0.9700 ?
C8 C14 . 1.527(5) ?
C8 C9 . 1.540(6) ?
C8 H8 . 0.9800 ?
C9 C10 . 1.504(6) ?
C9 C11 . 1.534(5) ?
C9 H9 . 0.9800 ?
C11 C12 . 1.514(5) ?
C11 H11A . 0.9700 ?
C11 H11B . 0.9700 ?
C12 C13 . 1.541(6) ?
C12 H12A . 0.9700 ?
C12 H12B . 0.9700 ?
C13 C14 . 1.544(5) ?
C13 S1 . 1.832(4) ?
C13 S2 . 1.846(4) ?
C14 C15 . 1.536(6) ?
C14 H14 . 0.9800 ?
C15 C16 . 1.527(6) ?
C15 H15A . 0.9700 ?
C15 H15B . 0.9700 ?
C16 C17 . 1.476(8) ?
C16 H16A . 0.9700 ?
C16 H16B . 0.9700 ?
C17 N1 . 1.116(7) ?
S1 C1" . 1.779(5) ?
C1" C2" . 1.361(6) ?
C1" H1"A . 0.9700 ?
C1" H1"B . 0.9700 ?
C2" S2 . 1.754(6) ?
C2" H2"A . 0.9700 ?
C2" H2"B . 0.9700 ?
C1' S3 . 1.636(8) ?
C1' H1'A . 0.9600 ?
C1' H1'B . 0.9600 ?
C1' H1'C . 0.9600 ?
S3 O3 . 1.329(4) ?
S3 O2 . 1.433(8) ?
S3 O1 . 1.545(4) ?

loop_
_geom_torsion_atom_site_label_1
_geom_torsion_atom_site_label_2
_geom_torsion_atom_site_label_3
_geom_torsion_atom_site_label_4
_geom_torsion
_geom_torsion_publ_flag
C10 C1 C2 C3 -1.8(7) ?
C1 C2 C3 C4 2.4(8) ?
C1 C2 C3 O1 -175.5(4) ?
C2 C3 C4 C5 -1.7(7) ?
O1 C3 C4 C5 176.2(4) ?
C3 C4 C5 C10 0.5(6) ?
C3 C4 C5 C6 178.9(4) ?
C10 C5 C6 C7 -19.0(6) y
C4 C5 C6 C7 162.6(4) ?
C5 C6 C7 C8 48.7(5) y
C6 C7 C8 C14 171.0(4) ?
C6 C7 C8 C9 -64.9(5) y
C14 C8 C9 C10 175.1(3) ?
C7 C8 C9 C10 50.3(5) y
C14 C8 C9 C11 -55.7(4) ?
C7 C8 C9 C11 179.6(3) ?
C4 C5 C10 C1 0.0(6) ?
C6 C5 C10 C1 -178.3(4) ?
C4 C5 C10 C9 -175.9(4) ?
C6 C5 C10 C9 5.7(6) y
C2 C1 C10 C5 0.6(6) ?
C2 C1 C10 C9 176.6(4) ?
C11 C9 C10 C5 -149.2(4) ?
C8 C9 C10 C5 -22.0(5) y
C11 C9 C10 C1 35.0(5) ?
C8 C9 C10 C1 162.2(4) ?
C10 C9 C11 C12 -176.6(4) ?
C8 C9 C11 C12 54.9(5) ?
C9 C11 C12 C13 -56.8(5) ?
C11 C12 C13 C14 57.1(5) ?
C11 C12 C13 S1 -65.9(4) ?
C11 C12 C13 S2 176.9(3) ?
C7 C8 C14 C15 -55.0(5) ?
C9 C8 C14 C15 -177.1(3) ?
C7 C8 C14 C13 179.2(4) ?
C9 C8 C14 C13 57.1(4) ?
C12 C13 C14 C8 -56.5(5) ?
S1 C13 C14 C8 66.2(4) ?
S2 C13 C14 C8 -175.4(3) ?
C12 C13 C14 C15 176.6(4) ?
S1 C13 C14 C15 -60.6(4) ?
S2 C13 C14 C15 57.7(4) ?
C8 C14 C15 C16 107.7(4) ?
C13 C14 C15 C16 -127.0(4) ?
C14 C15 C16 C17 175.6(4) ?
C15 C16 C17 N1 14(12) ?
C12 C13 S1 C1" -97.4(4) ?
C14 C13 S1 C1" 140.8(4) ?
S2 C13 S1 C1" 20.7(3) y
C13 S1 C1" C2" -27.6(7) y
S1 C1" C2" S2 23.6(9) y
C1" C2" S2 C13 -7.0(7) y
C12 C13 S2 C2" 108.6(4) ?
C14 C13 S2 C2" -132.0(4) ?
S1 C13 S2 C2" -11.0(4) y
C2 C3 O1 S3 -92.8(5) ?
C4 C3 O1 S3 89.2(5) ?
O3 S3 O1 C3 49.5(7) ?
O2 S3 O1 C3 -75.7(6) ?
C1' S3 O1 C3 175.8(6) ?
H8 C8 C14 H14 -177.9(4) ?
H8 C8 C9 H9 177.7(4) ?

loop_
_cod_related_entry_id
_cod_related_entry_database
_cod_related_entry_code
1 ChemSpider 21185736
